data_4335797
loop_
_publ_author_name
'Zhijun Feng'
'Xiancui Zhu'
'Shaoyin Wang'
'Shaowu Wang'
'Shuangliu Zhou'
'Yun Wei'
'Guangchao Zhang'
'Baojia Deng'
'Xiaolong Mu'

_publ_section_title
;
 Synthesis, Structure, and Reactivity of Lanthanide Complexes
 Incorporating Indolyl Ligands in Novel Hapticities
;
_journal_name_full 'Inorganic Chemistry'
_journal_page_first 9549
_journal_page_last 9556
_journal_paper_doi 10.1021/ic401515q
_journal_volume 52
_journal_year 2013
_chemical_formula_sum 'C100 H132 Eu2 N8 O2'
_chemical_formula_weight 1782.06
_chemical_name_systematic
; 
 ? 
;
_space_group_IT_number 96
_symmetry_cell_setting tetragonal
_symmetry_space_group_name_Hall 'P 4nw 2abw'
_symmetry_space_group_name_H-M 'P 43 21 2'
_atom_sites_solution_hydrogens geom
_atom_sites_solution_primary direct
_atom_sites_solution_secondary difmap
_audit_creation_method SHELXL-97
_cell_angle_alpha 90.00
_cell_angle_beta 90.00
_cell_angle_gamma 90.00
_cell_formula_units_Z 4
_cell_length_a 13.0633(6)
_cell_length_b 13.0633(6)
_cell_length_c 65.076(5)
_cell_measurement_reflns_used 9945
_cell_measurement_temperature 293(2)
_cell_measurement_theta_max 0.00
_cell_measurement_theta_min 0.00
_cell_volume 11105.2(11)
_computing_cell_refinement 'Bruker SMART'
_computing_data_collection 'Bruker SMART'
_computing_data_reduction 'Bruker SAINT'
_computing_molecular_graphics 'Bruker SHELXTL'
_computing_publication_material 'Bruker SHELXTL'
_computing_structure_refinement 'SHELXL-97 (Sheldrick, 1997)'
_computing_structure_solution 'SHELXS-97 (Sheldrick, 1990)'
_diffrn_ambient_temperature 293(2)
_diffrn_measured_fraction_theta_full 0.999
_diffrn_measured_fraction_theta_max 0.999
_diffrn_measurement_device_type 'CCD area detector'
_diffrn_measurement_method 'phi and omega scans'
_diffrn_radiation_monochromator graphite
_diffrn_radiation_source 'fine-focus sealed tube'
_diffrn_radiation_type MoK\a
_diffrn_radiation_wavelength 0.71073
_diffrn_reflns_av_R_equivalents 0.0727
_diffrn_reflns_av_sigmaI/netI 0.0536
_diffrn_reflns_limit_h_max 16
_diffrn_reflns_limit_h_min -15
_diffrn_reflns_limit_k_max 16
_diffrn_reflns_limit_k_min -16
_diffrn_reflns_limit_l_max 84
_diffrn_reflns_limit_l_min -83
_diffrn_reflns_number 95512
_diffrn_reflns_theta_full 27.50
_diffrn_reflns_theta_max 27.50
_diffrn_reflns_theta_min 1.59
_exptl_absorpt_coefficient_mu 1.162
_exptl_absorpt_correction_T_max 0.8732
_exptl_absorpt_correction_T_min 0.8450
_exptl_absorpt_correction_type multi-scan
_exptl_crystal_colour red
_exptl_crystal_density_diffrn 1.066
_exptl_crystal_description block
_exptl_crystal_F_000 3720
_exptl_crystal_size_max 0.15
_exptl_crystal_size_mid 0.14
_exptl_crystal_size_min 0.12
_platon_squeeze_details
;
;
_refine_diff_density_max 1.014
_refine_diff_density_min -1.244
_refine_diff_density_rms 0.085
_refine_ls_abs_structure_details 'Flack H D (1983), Acta Cryst. A39, 876-881'
_refine_ls_abs_structure_Flack 0.88(2)
_refine_ls_extinction_method none
_refine_ls_goodness_of_fit_ref 1.027
_refine_ls_hydrogen_treatment constr
_refine_ls_matrix_type full
_refine_ls_number_parameters 517
_refine_ls_number_reflns 12708
_refine_ls_number_restraints 103
_refine_ls_restrained_S_all 1.032
_refine_ls_R_factor_all 0.0961
_refine_ls_R_factor_gt 0.0723
_refine_ls_shift/su_max 0.054
_refine_ls_shift/su_mean 0.001
_refine_ls_structure_factor_coef Fsqd
_refine_ls_weighting_details 'calc w=1/[\s^2^(Fo^2^)+(0.0859P)^2^+23.6848P] where P=(Fo^2^+2Fc^2^)/3'
_refine_ls_weighting_scheme calc
_refine_ls_wR_factor_gt 0.1725
_refine_ls_wR_factor_ref 0.1834
_reflns_number_gt 9407
_reflns_number_total 12708
_reflns_threshold_expression >2sigma(I)
_cod_data_source_file ic401515q_si_002_4.cif
_cod_data_source_block 5
_cod_database_code 4335797

loop_
_symmetry_equiv_pos_as_xyz
'x, y, z'
'-x, -y, z+1/2'
'-y+1/2, x+1/2, z+3/4'
'y+1/2, -x+1/2, z+1/4'
'-x+1/2, y+1/2, -z+3/4'
'x+1/2, -y+1/2, -z+1/4'
'y, x, -z'
'-y, -x, -z+1/2'

loop_
_atom_site_label
_atom_site_type_symbol
_atom_site_fract_x
_atom_site_fract_y
_atom_site_fract_z
_atom_site_U_iso_or_equiv
_atom_site_adp_type
_atom_site_occupancy
_atom_site_symmetry_multiplicity
_atom_site_calc_flag
_atom_site_refinement_flags
C1 C 0.1431(7) -0.0475(6) -0.01013(12) 0.058(2) Uani 1 1 d .
Eu1 Eu 0.12691(3) 0.19639(3) 0.046271(6) 0.05445(12) Uani 1 1 d .
N1 N 0.1973(6) 0.0396(5) -0.01186(9) 0.0533(15) Uani 1 1 d .
O1 O 0.1324(8) 0.1237(7) 0.08319(11) 0.117(3) Uani 1 1 d U
C2 C 0.1507(8) -0.0895(8) 0.00993(14) 0.076(3) Uani 1 1 d .
H2 H 0.1193 -0.1487 0.0148 0.091 Uiso 1 1 calc R
N2 N -0.0552(5) 0.0856(5) 0.04473(12) 0.0583(17) Uani 1 1 d .
C3 C 0.2137(8) -0.0253(7) 0.02061(12) 0.062(2) Uani 1 1 d .
N3 N 0.2256(5) 0.3661(6) 0.05017(10) 0.0547(15) Uani 1 1 d .
C4 C 0.2422(6) 0.0551(7) 0.00678(11) 0.0522(19) Uani 1 1 d .
N4 N 0.0535(5) 0.3795(5) 0.05698(10) 0.0534(14) Uani 1 1 d .
C5 C 0.3043(7) 0.1352(8) 0.01297(13) 0.065(2) Uani 1 1 d .
H5 H 0.3208 0.1882 0.0040 0.078 Uiso 1 1 calc R
C6 C 0.3402(7) 0.1336(9) 0.03248(14) 0.075(3) Uani 1 1 d .
H6 H 0.3829 0.1865 0.0367 0.090 Uiso 1 1 calc R
C7 C 0.3163(9) 0.0560(11) 0.04669(17) 0.098(4) Uani 1 1 d .
H7 H 0.3440 0.0568 0.0599 0.117 Uiso 1 1 calc R
C8 C 0.2497(9) -0.0229(8) 0.04056(14) 0.078(3) Uani 1 1 d .
H8 H 0.2300 -0.0731 0.0499 0.093 Uiso 1 1 calc R
C9 C 0.0886(7) -0.0923(7) -0.02698(14) 0.060(2) Uani 1 1 d .
H9 H 0.0531 -0.1528 -0.0246 0.072 Uiso 1 1 calc R
C10 C -0.1079(7) 0.0353(7) 0.06131(14) 0.068(2) Uani 1 1 d .
C11 C -0.0902(9) -0.0714(8) 0.06424(18) 0.088(3) Uani 1 1 d .
C12 C -0.1407(11) -0.1168(10) 0.0805(2) 0.110(4) Uani 1 1 d .
H12 H -0.1310 -0.1862 0.0831 0.132 Uiso 1 1 calc R
C13 C -0.2071(12) -0.0593(12) 0.0932(2) 0.116(5) Uani 1 1 d .
H13 H -0.2397 -0.0908 0.1042 0.140 Uiso 1 1 calc R
C14 C -0.2236(9) 0.0432(10) 0.08940(19) 0.098(4) Uani 1 1 d .
H14 H -0.2686 0.0802 0.0976 0.117 Uiso 1 1 calc R
C15 C -0.1739(8) 0.0899(8) 0.07368(16) 0.075(3) Uani 1 1 d .
C16 C -0.0236(12) -0.1362(11) 0.0498(2) 0.124(4) Uani 1 1 d U
H16 H 0.0231 -0.0908 0.0423 0.148 Uiso 1 1 calc R
C17 C -0.0954(15) -0.1857(14) 0.0346(3) 0.166(6) Uani 1 1 d U
H17A H -0.1349 -0.2375 0.0415 0.250 Uiso 1 1 calc R
H17B H -0.0566 -0.2164 0.0237 0.250 Uiso 1 1 calc R
H17C H -0.1406 -0.1349 0.0291 0.250 Uiso 1 1 calc R
C18 C 0.0358(13) -0.2113(11) 0.0607(3) 0.151(5) Uani 1 1 d U
H18A H 0.0734 -0.1785 0.0715 0.226 Uiso 1 1 calc R
H18B H 0.0828 -0.2437 0.0514 0.226 Uiso 1 1 calc R
H18C H -0.0091 -0.2620 0.0665 0.226 Uiso 1 1 calc R
C19 C -0.1941(10) 0.2021(10) 0.0695(2) 0.100(4) Uani 1 1 d .
H19 H -0.1338 0.2295 0.0624 0.119 Uiso 1 1 calc R
C20 C -0.2877(13) 0.2150(12) 0.0546(2) 0.134(5) Uani 1 1 d .
H20A H -0.2695 0.1908 0.0411 0.202 Uiso 1 1 calc R
H20B H -0.3063 0.2860 0.0538 0.202 Uiso 1 1 calc R
H20C H -0.3447 0.1761 0.0597 0.202 Uiso 1 1 calc R
C21 C -0.2102(11) 0.2651(11) 0.0886(2) 0.128(5) Uani 1 1 d .
H21A H -0.2792 0.2565 0.0934 0.192 Uiso 1 1 calc R
H21B H -0.1981 0.3360 0.0856 0.192 Uiso 1 1 calc R
H21C H -0.1635 0.2429 0.0991 0.192 Uiso 1 1 calc R
C22 C 0.3212(7) 0.4148(7) 0.04877(16) 0.072(2) Uani 1 1 d U
C23 C 0.3975(7) 0.3830(10) 0.06315(19) 0.085(2) Uani 1 1 d U
C24 C 0.4918(9) 0.4260(11) 0.0624(2) 0.100(3) Uani 1 1 d U
H24 H 0.5395 0.4059 0.0722 0.120 Uiso 1 1 calc R
C25 C 0.5195(8) 0.4937(10) 0.0489(2) 0.099(3) Uani 1 1 d U
H25 H 0.5863 0.5182 0.0486 0.119 Uiso 1 1 calc R
C26 C 0.4439(8) 0.5305(10) 0.0342(2) 0.095(3) Uani 1 1 d U
H26 H 0.4613 0.5814 0.0248 0.114 Uiso 1 1 calc R
C27 C 0.3426(8) 0.4883(8) 0.03414(18) 0.080(2) Uani 1 1 d U
C28 C 0.3740(9) 0.3105(12) 0.07973(17) 0.107(4) Uani 1 1 d .
H28 H 0.3152 0.2705 0.0749 0.129 Uiso 1 1 calc R
C29 C 0.3378(11) 0.3648(14) 0.0998(2) 0.138(6) Uani 1 1 d .
H29A H 0.3624 0.3276 0.1115 0.207 Uiso 1 1 calc R
H29B H 0.2644 0.3670 0.1001 0.207 Uiso 1 1 calc R
H29C H 0.3644 0.4333 0.1001 0.207 Uiso 1 1 calc R
C30 C 0.4589(10) 0.2319(13) 0.0844(2) 0.127(5) Uani 1 1 d .
H30A H 0.4804 0.1997 0.0719 0.190 Uiso 1 1 calc R
H30B H 0.4331 0.1810 0.0937 0.190 Uiso 1 1 calc R
H30C H 0.5162 0.2662 0.0906 0.190 Uiso 1 1 calc R
C31 C 0.2681(8) 0.5257(8) 0.01897(17) 0.079(3) Uani 1 1 d .
H31 H 0.2088 0.4799 0.0194 0.095 Uiso 1 1 calc R
C32 C 0.3082(14) 0.5260(14) -0.0024(2) 0.145(6) Uani 1 1 d .
H32A H 0.3750 0.5567 -0.0026 0.217 Uiso 1 1 calc R
H32B H 0.2629 0.5646 -0.0111 0.217 Uiso 1 1 calc R
H32C H 0.3126 0.4570 -0.0074 0.217 Uiso 1 1 calc R
C33 C 0.2297(11) 0.6350(9) 0.0230(2) 0.116(5) Uani 1 1 d .
H33A H 0.2066 0.6403 0.0370 0.174 Uiso 1 1 calc R
H33B H 0.1741 0.6502 0.0139 0.174 Uiso 1 1 calc R
H33C H 0.2844 0.6827 0.0207 0.174 Uiso 1 1 calc R
C34 C 0.1478(6) 0.4222(6) 0.05564(10) 0.0492(18) Uani 1 1 d .
H34 H 0.1569 0.4912 0.0586 0.059 Uiso 1 1 calc R
C35 C -0.0288(6) 0.4432(7) 0.06255(13) 0.056(2) Uani 1 1 d .
C36 C -0.1005(6) 0.4714(8) 0.04847(16) 0.071(3) Uani 1 1 d .
C37 C -0.1881(9) 0.5265(8) 0.05311(16) 0.085(3) Uani 1 1 d .
H37 H -0.2399 0.5367 0.0435 0.101 Uiso 1 1 calc R
C38 C -0.1940(9) 0.5655(9) 0.07281(19) 0.091(3) Uani 1 1 d .
H38 H -0.2506 0.6045 0.0766 0.110 Uiso 1 1 calc R
C39 C -0.1201(9) 0.5484(8) 0.08655(16) 0.080(3) Uani 1 1 d .
H39 H -0.1261 0.5768 0.0996 0.096 Uiso 1 1 calc R
C40 C -0.0341(7) 0.4893(7) 0.08198(13) 0.064(2) Uani 1 1 d .
C41 C -0.0926(7) 0.4300(8) 0.02630(14) 0.072(2) Uani 1 1 d .
H41 H -0.0544 0.3656 0.0270 0.086 Uiso 1 1 calc R
C42 C -0.1931(11) 0.4072(11) 0.0151(2) 0.120(5) Uani 1 1 d .
H42A H -0.2331 0.4687 0.0142 0.180 Uiso 1 1 calc R
H42B H -0.2307 0.3561 0.0225 0.180 Uiso 1 1 calc R
H42C H -0.1783 0.3826 0.0015 0.180 Uiso 1 1 calc R
C43 C -0.0316(10) 0.5007(11) 0.01397(18) 0.102(4) Uani 1 1 d .
H43A H 0.0227 0.4639 0.0073 0.152 Uiso 1 1 calc R
H43B H -0.0030 0.5526 0.0227 0.152 Uiso 1 1 calc R
H43C H -0.0743 0.5322 0.0038 0.152 Uiso 1 1 calc R
C44 C 0.0454(8) 0.4720(9) 0.09843(14) 0.075(3) Uani 1 1 d .
H44 H 0.0934 0.4208 0.0931 0.090 Uiso 1 1 calc R
C45 C 0.0033(10) 0.4304(9) 0.11957(13) 0.093(4) Uani 1 1 d .
H45A H -0.0531 0.4721 0.1240 0.140 Uiso 1 1 calc R
H45B H 0.0567 0.4329 0.1297 0.140 Uiso 1 1 calc R
H45C H -0.0193 0.3610 0.1179 0.140 Uiso 1 1 calc R
C46 C 0.1075(11) 0.5702(11) 0.1027(2) 0.113(4) Uani 1 1 d .
H46A H 0.1236 0.6032 0.0899 0.169 Uiso 1 1 calc R
H46B H 0.1698 0.5527 0.1097 0.169 Uiso 1 1 calc R
H46C H 0.0679 0.6158 0.1111 0.169 Uiso 1 1 calc R
C47 C 0.1795(16) 0.0412(14) 0.0932(2) 0.152(4) Uani 1 1 d U
H47A H 0.1522 -0.0220 0.0876 0.183 Uiso 1 1 calc R
H47B H 0.2521 0.0428 0.0902 0.183 Uiso 1 1 calc R
C48 C 0.1677(16) 0.0391(15) 0.1141(2) 0.159(4) Uani 1 1 d U
H48A H 0.1494 -0.0286 0.1190 0.191 Uiso 1 1 calc R
H48B H 0.2285 0.0629 0.1212 0.191 Uiso 1 1 calc R
C49 C 0.0883(16) 0.1067(15) 0.1158(2) 0.162(4) Uani 1 1 d U
H49A H 0.0975 0.1474 0.1282 0.194 Uiso 1 1 calc R
H49B H 0.0247 0.0690 0.1172 0.194 Uiso 1 1 calc R
C50 C 0.0820(15) 0.1726(13) 0.0985(2) 0.147(4) Uani 1 1 d U
H50A H 0.0112 0.1844 0.0947 0.176 Uiso 1 1 calc R
H50B H 0.1140 0.2380 0.1015 0.176 Uiso 1 1 calc R

loop_
_atom_site_aniso_label
_atom_site_aniso_U_11
_atom_site_aniso_U_22
_atom_site_aniso_U_33
_atom_site_aniso_U_23
_atom_site_aniso_U_13
_atom_site_aniso_U_12
C1 0.065(5) 0.055(5) 0.054(4) -0.006(4) 0.009(4) -0.002(4)
Eu1 0.0565(2) 0.0599(3) 0.04704(17) -0.00099(19) 0.00021(19) 0.0004(2)
N1 0.063(4) 0.054(4) 0.042(3) -0.002(3) 0.010(3) -0.003(3)
O1 0.170(7) 0.107(5) 0.073(4) 0.009(4) 0.031(4) 0.039(5)
C2 0.093(8) 0.063(6) 0.071(6) 0.010(5) 0.017(5) 0.010(5)
N2 0.058(4) 0.055(4) 0.062(4) -0.012(3) 0.023(3) -0.002(3)
C3 0.078(6) 0.060(5) 0.049(4) 0.000(4) 0.008(4) 0.010(5)
N3 0.043(3) 0.063(4) 0.058(4) -0.006(3) -0.003(3) 0.005(3)
C4 0.050(4) 0.064(5) 0.043(4) -0.001(3) 0.003(3) 0.012(4)
N4 0.044(3) 0.053(4) 0.064(3) -0.009(3) 0.001(3) 0.003(3)
C5 0.051(4) 0.077(6) 0.068(5) -0.014(5) 0.005(4) -0.001(5)
C6 0.063(6) 0.096(7) 0.066(5) -0.011(6) 0.004(4) 0.003(5)
C7 0.078(7) 0.151(11) 0.064(6) -0.004(7) 0.001(6) 0.051(8)
C8 0.093(7) 0.080(7) 0.060(5) -0.004(5) 0.010(5) 0.027(6)
C9 0.060(5) 0.051(5) 0.069(5) -0.009(4) 0.011(4) -0.004(4)
C10 0.056(6) 0.070(6) 0.079(6) -0.006(5) 0.022(4) -0.011(4)
C11 0.099(8) 0.072(7) 0.092(7) 0.008(6) 0.040(6) 0.001(6)
C12 0.123(10) 0.089(8) 0.120(9) 0.018(7) 0.054(8) 0.003(8)
C13 0.133(12) 0.125(11) 0.091(8) -0.003(8) 0.059(8) -0.007(10)
C14 0.092(9) 0.090(8) 0.110(9) 0.000(7) 0.042(7) 0.008(7)
C15 0.069(6) 0.074(6) 0.082(6) -0.005(5) 0.030(5) -0.010(5)
C16 0.148(11) 0.091(8) 0.132(10) 0.030(7) 0.073(8) -0.002(7)
C17 0.194(15) 0.128(12) 0.177(13) -0.031(10) 0.066(9) -0.007(10)
C18 0.175(12) 0.086(9) 0.192(13) 0.026(8) 0.090(9) 0.039(8)
C19 0.082(7) 0.097(8) 0.120(9) -0.030(7) 0.057(7) -0.012(7)
C20 0.132(13) 0.131(13) 0.141(12) -0.014(10) 0.044(11) 0.014(10)
C21 0.111(11) 0.123(11) 0.150(12) -0.038(10) 0.057(10) -0.001(9)
C22 0.052(4) 0.073(5) 0.090(5) -0.026(4) 0.009(4) 0.005(4)
C23 0.049(4) 0.101(6) 0.105(6) -0.025(5) 0.002(4) 0.003(4)
C24 0.056(4) 0.115(7) 0.128(6) -0.024(5) -0.008(5) -0.007(5)
C25 0.044(4) 0.120(7) 0.133(7) -0.020(5) 0.007(4) 0.002(5)
C26 0.066(5) 0.096(6) 0.123(6) -0.022(5) 0.009(4) -0.020(4)
C27 0.058(4) 0.077(5) 0.105(6) -0.022(4) 0.019(4) -0.010(4)
C28 0.069(7) 0.165(12) 0.089(7) 0.010(8) -0.022(6) -0.001(8)
C29 0.109(11) 0.193(17) 0.111(10) 0.005(11) 0.003(8) 0.004(11)
C30 0.088(9) 0.190(16) 0.103(9) 0.006(10) -0.011(7) 0.041(10)
C31 0.074(7) 0.073(7) 0.092(7) -0.002(5) 0.013(5) 0.003(5)
C32 0.164(15) 0.172(16) 0.097(9) 0.032(10) 0.007(10) -0.020(13)
C33 0.125(11) 0.077(8) 0.145(12) 0.009(8) 0.034(9) 0.019(8)
C34 0.056(5) 0.063(5) 0.028(3) -0.010(3) -0.002(3) 0.002(4)
C35 0.040(4) 0.059(5) 0.069(5) -0.003(4) 0.004(4) -0.002(4)
C36 0.047(5) 0.081(6) 0.086(6) -0.018(5) -0.012(4) -0.007(4)
C37 0.069(6) 0.091(7) 0.094(7) -0.023(6) 0.001(5) 0.005(6)
C38 0.064(6) 0.090(7) 0.120(9) -0.021(7) 0.019(7) 0.018(6)
C39 0.071(6) 0.087(7) 0.081(6) -0.014(5) 0.010(6) 0.015(6)
C40 0.067(6) 0.066(6) 0.059(5) 0.000(4) 0.014(4) -0.006(4)
C41 0.057(6) 0.081(7) 0.077(6) -0.004(5) -0.013(4) 0.014(5)
C42 0.102(9) 0.153(13) 0.105(9) -0.035(9) -0.037(8) 0.019(9)
C43 0.090(9) 0.116(10) 0.099(8) -0.017(8) 0.019(7) -0.003(8)
C44 0.070(6) 0.095(8) 0.062(5) -0.021(5) -0.006(4) 0.013(6)
C45 0.128(10) 0.110(9) 0.041(4) -0.003(5) -0.009(5) -0.007(8)
C46 0.107(10) 0.122(11) 0.109(9) -0.008(8) -0.038(8) -0.011(8)
C47 0.208(9) 0.150(7) 0.099(6) 0.034(6) 0.030(7) 0.053(7)
C48 0.213(10) 0.167(9) 0.098(6) 0.039(6) 0.023(7) 0.049(7)
C49 0.211(10) 0.168(9) 0.105(6) 0.019(6) 0.045(7) 0.046(7)
C50 0.194(9) 0.146(8) 0.101(6) 0.006(6) 0.038(6) 0.047(7)

loop_
_atom_type_symbol
_atom_type_description
_atom_type_scat_dispersion_real
_atom_type_scat_dispersion_imag
_atom_type_scat_source
C C 0.0033 0.0016 'International Tables Vol C Tables 4.2.6.8 and 6.1.1.4'
H H 0.0000 0.0000 'International Tables Vol C Tables 4.2.6.8 and 6.1.1.4'
N N 0.0061 0.0033 'International Tables Vol C Tables 4.2.6.8 and 6.1.1.4'
Eu Eu -0.1578 3.6682 'International Tables Vol C Tables 4.2.6.8 and 6.1.1.4'
O O 0.0106 0.0060 'International Tables Vol C Tables 4.2.6.8 and 6.1.1.4'

loop_
_geom_angle_atom_site_label_1
_geom_angle_atom_site_label_2
_geom_angle_atom_site_label_3
_geom_angle
_geom_angle_site_symmetry_1
_geom_angle_site_symmetry_3
N1 C1 C2 111.5(8) . .
N1 C1 C9 122.9(7) . .
C2 C1 C9 125.5(9) . .
N1 Eu1 N3 108.1(2) 7 .
N1 Eu1 O1 147.4(3) 7 .
N3 Eu1 O1 102.2(3) . .
N1 Eu1 N4 93.7(2) 7 .
N3 Eu1 N4 51.90(19) . .
O1 Eu1 N4 95.5(2) . .
N1 Eu1 N2 65.4(2) 7 .
N3 Eu1 N2 151.35(19) . .
O1 Eu1 N2 82.3(3) . .
N4 Eu1 N2 99.70(19) . .
N1 Eu1 C34 102.5(2) 7 .
N3 Eu1 C34 25.32(19) . .
O1 Eu1 C34 99.7(2) . .
N4 Eu1 C34 26.6(2) . .
N2 Eu1 C34 126.22(19) . .
N1 Eu1 C6 98.9(2) 7 .
N3 Eu1 C6 78.6(3) . .
O1 Eu1 C6 98.6(3) . .
N4 Eu1 C6 130.4(3) . .
N2 Eu1 C6 129.2(3) . .
C34 Eu1 C6 103.9(3) . .
N1 Eu1 C7 112.0(3) 7 .
N3 Eu1 C7 96.3(3) . .
O1 Eu1 C7 75.6(3) . .
N4 Eu1 C7 145.1(3) . .
N2 Eu1 C7 112.1(3) . .
C34 Eu1 C7 120.4(3) . .
C6 Eu1 C7 26.6(3) . .
N1 Eu1 C5 74.5(2) 7 .
N3 Eu1 C5 85.5(2) . .
O1 Eu1 C5 120.4(3) . .
N4 Eu1 C5 130.2(2) . .
N2 Eu1 C5 117.0(2) . .
C34 Eu1 C5 107.9(2) . .
C6 Eu1 C5 24.4(2) . .
C7 Eu1 C5 44.9(3) . .
N1 Eu1 C8 97.1(2) 7 .
N3 Eu1 C8 120.9(3) . .
O1 Eu1 C8 76.9(2) . .
N4 Eu1 C8 168.7(2) . .
N2 Eu1 C8 87.7(3) . .
C34 Eu1 C8 145.5(3) . .
C6 Eu1 C8 44.6(3) . .
C7 Eu1 C8 25.1(3) . .
C5 Eu1 C8 50.9(3) . .
N1 Eu1 C4 62.87(19) 7 .
N3 Eu1 C4 108.1(2) . .
O1 Eu1 C4 118.5(2) . .
N4 Eu1 C4 144.85(19) . .
N2 Eu1 C4 93.84(19) . .
C34 Eu1 C4 128.5(2) . .
C6 Eu1 C4 41.2(2) . .
C7 Eu1 C4 49.3(2) . .
C5 Eu1 C4 23.2(2) . .
C8 Eu1 C4 41.6(2) . .
N1 Eu1 C3 74.2(2) 7 .
N3 Eu1 C3 126.3(2) . .
O1 Eu1 C3 97.4(2) . .
N4 Eu1 C3 166.89(19) . .
N2 Eu1 C3 80.3(2) . .
C34 Eu1 C3 150.1(2) . .
C6 Eu1 C3 49.1(3) . .
C7 Eu1 C3 42.1(3) . .
C5 Eu1 C3 42.2(2) . .
C8 Eu1 C3 23.0(2) . .
C4 Eu1 C3 23.50(19) . .
C1 N1 C4 106.2(7) . .
C1 N1 Eu1 117.1(5) . 7
C4 N1 Eu1 136.7(5) . 7
C50 O1 C47 103.4(11) . .
C50 O1 Eu1 119.8(9) . .
C47 O1 Eu1 136.7(8) . .
C3 C2 C1 105.8(9) . .
C3 C2 H2 127.1 . .
C1 C2 H2 127.1 . .
C9 N2 C10 121.4(8) 7 .
C9 N2 Eu1 110.3(5) 7 .
C10 N2 Eu1 128.2(6) . .
C2 C3 C8 134.3(9) . .
C2 C3 C4 106.7(8) . .
C8 C3 C4 119.0(9) . .
C2 C3 Eu1 123.5(6) . .
C8 C3 Eu1 69.3(5) . .
C4 C3 Eu1 77.2(5) . .
C34 N3 C22 117.2(7) . .
C34 N3 Eu1 96.9(5) . .
C22 N3 Eu1 145.9(5) . .
N1 C4 C5 128.6(8) . .
N1 C4 C3 109.8(8) . .
C5 C4 C3 121.6(8) . .
N1 C4 Eu1 123.1(5) . .
C5 C4 Eu1 68.9(4) . .
C3 C4 Eu1 79.3(4) . .
C34 N4 C35 117.9(7) . .
C34 N4 Eu1 91.5(5) . .
C35 N4 Eu1 150.6(5) . .
C6 C5 C4 117.7(10) . .
C6 C5 Eu1 68.2(5) . .
C4 C5 Eu1 87.8(5) . .
C6 C5 H5 121.1 . .
C4 C5 H5 121.1 . .
Eu1 C5 H5 113.3 . .
C5 C6 C7 123.4(11) . .
C5 C6 Eu1 87.4(6) . .
C7 C6 Eu1 78.3(5) . .
C5 C6 H6 118.3 . .
C7 C6 H6 118.3 . .
Eu1 C6 H6 105.2 . .
C8 C7 C6 118.6(10) . .
C8 C7 Eu1 86.4(6) . .
C6 C7 Eu1 75.1(6) . .
C8 C7 H7 120.7 . .
C6 C7 H7 120.7 . .
Eu1 C7 H7 108.2 . .
C3 C8 C7 119.6(10) . .
C3 C8 Eu1 87.7(6) . .
C7 C8 Eu1 68.5(6) . .
C3 C8 H8 120.2 . .
C7 C8 H8 120.2 . .
Eu1 C8 H8 113.8 . .
N2 C9 C1 124.3(8) 7 .
N2 C9 H9 117.8 7 .
C1 C9 H9 117.8 . .
C15 C10 C11 121.9(9) . .
C15 C10 N2 120.1(9) . .
C11 C10 N2 118.0(8) . .
C12 C11 C10 116.5(10) . .
C12 C11 C16 120.2(10) . .
C10 C11 C16 123.3(9) . .
C11 C12 C13 120.9(12) . .
C11 C12 H12 119.6 . .
C13 C12 H12 119.6 . .
C14 C13 C12 120.4(11) . .
C14 C13 H13 119.8 . .
C12 C13 H13 119.8 . .
C15 C14 C13 119.9(11) . .
C15 C14 H14 120.1 . .
C13 C14 H14 120.1 . .
C14 C15 C10 120.5(10) . .
C14 C15 C19 119.3(9) . .
C10 C15 C19 120.2(9) . .
C18 C16 C17 111.5(15) . .
C18 C16 C11 112.2(12) . .
C17 C16 C11 106.5(13) . .
C18 C16 H16 108.8 . .
C17 C16 H16 108.8 . .
C11 C16 H16 108.8 . .
C16 C17 H17A 109.5 . .
C16 C17 H17B 109.5 . .
H17A C17 H17B 109.5 . .
C16 C17 H17C 109.5 . .
H17A C17 H17C 109.5 . .
H17B C17 H17C 109.5 . .
C16 C18 H18A 109.5 . .
C16 C18 H18B 109.5 . .
H18A C18 H18B 109.5 . .
C16 C18 H18C 109.5 . .
H18A C18 H18C 109.5 . .
H18B C18 H18C 109.5 . .
C21 C19 C15 113.7(12) . .
C21 C19 C20 110.0(11) . .
C15 C19 C20 110.6(11) . .
C21 C19 H19 107.4 . .
C15 C19 H19 107.4 . .
C20 C19 H19 107.4 . .
C19 C20 H20A 109.5 . .
C19 C20 H20B 109.5 . .
H20A C20 H20B 109.5 . .
C19 C20 H20C 109.5 . .
H20A C20 H20C 109.5 . .
H20B C20 H20C 109.5 . .
C19 C21 H21A 109.5 . .
C19 C21 H21B 109.5 . .
H21A C21 H21B 109.5 . .
C19 C21 H21C 109.5 . .
H21A C21 H21C 109.5 . .
H21B C21 H21C 109.5 . .
C27 C22 N3 122.6(9) . .
C27 C22 C23 120.8(9) . .
N3 C22 C23 116.5(9) . .
C24 C23 C22 119.4(12) . .
C24 C23 C28 118.9(12) . .
C22 C23 C28 121.5(9) . .
C25 C24 C23 124.0(13) . .
C25 C24 H24 118.0 . .
C23 C24 H24 118.0 . .
C24 C25 C26 118.7(11) . .
C24 C25 H25 120.6 . .
C26 C25 H25 120.6 . .
C27 C26 C25 120.1(12) . .
C27 C26 H26 120.0 . .
C25 C26 H26 120.0 . .
C22 C27 C26 116.9(11) . .
C22 C27 C31 124.1(9) . .
C26 C27 C31 119.0(11) . .
C23 C28 C30 115.1(11) . .
C23 C28 C29 112.6(13) . .
C30 C28 C29 110.8(10) . .
C23 C28 H28 105.8 . .
C30 C28 H28 105.8 . .
C29 C28 H28 105.8 . .
C28 C29 H29A 109.5 . .
C28 C29 H29B 109.5 . .
H29A C29 H29B 109.5 . .
C28 C29 H29C 109.5 . .
H29A C29 H29C 109.5 . .
H29B C29 H29C 109.5 . .
C28 C30 H30A 109.5 . .
C28 C30 H30B 109.5 . .
H30A C30 H30B 109.5 . .
C28 C30 H30C 109.5 . .
H30A C30 H30C 109.5 . .
H30B C30 H30C 109.5 . .
C27 C31 C32 113.4(11) . .
C27 C31 C33 114.1(10) . .
C32 C31 C33 105.9(11) . .
C27 C31 H31 107.7 . .
C32 C31 H31 107.7 . .
C33 C31 H31 107.7 . .
C31 C32 H32A 109.5 . .
C31 C32 H32B 109.5 . .
H32A C32 H32B 109.5 . .
C31 C32 H32C 109.5 . .
H32A C32 H32C 109.5 . .
H32B C32 H32C 109.5 . .
C31 C33 H33A 109.5 . .
C31 C33 H33B 109.5 . .
H33A C33 H33B 109.5 . .
C31 C33 H33C 109.5 . .
H33A C33 H33C 109.5 . .
H33B C33 H33C 109.5 . .
N3 C34 N4 119.7(7) . .
N3 C34 Eu1 57.8(4) . .
N4 C34 Eu1 61.9(4) . .
N3 C34 H34 120.2 . .
N4 C34 H34 120.2 . .
Eu1 C34 H34 177.8 . .
C36 C35 C40 117.1(8) . .
C36 C35 N4 120.8(8) . .
C40 C35 N4 121.6(8) . .
C35 C36 C37 124.2(10) . .
C35 C36 C41 119.2(8) . .
C37 C36 C41 116.2(8) . .
C38 C37 C36 116.1(10) . .
C38 C37 H37 121.9 . .
C36 C37 H37 121.9 . .
C39 C38 C37 121.3(10) . .
C39 C38 H38 119.4 . .
C37 C38 H38 119.4 . .
C38 C39 C40 122.2(9) . .
C38 C39 H39 118.9 . .
C40 C39 H39 118.9 . .
C39 C40 C35 118.1(9) . .
C39 C40 C44 119.1(8) . .
C35 C40 C44 122.8(9) . .
C43 C41 C42 109.2(10) . .
C43 C41 C36 109.2(9) . .
C42 C41 C36 117.2(9) . .
C43 C41 H41 106.9 . .
C42 C41 H41 106.9 . .
C36 C41 H41 106.9 . .
C41 C42 H42A 109.5 . .
C41 C42 H42B 109.5 . .
H42A C42 H42B 109.5 . .
C41 C42 H42C 109.5 . .
H42A C42 H42C 109.5 . .
H42B C42 H42C 109.5 . .
C41 C43 H43A 109.5 . .
C41 C43 H43B 109.5 . .
H43A C43 H43B 109.5 . .
C41 C43 H43C 109.5 . .
H43A C43 H43C 109.5 . .
H43B C43 H43C 109.5 . .
C40 C44 C46 111.4(9) . .
C40 C44 C45 115.5(9) . .
C46 C44 C45 108.3(8) . .
C40 C44 H44 107.1 . .
C46 C44 H44 107.1 . .
C45 C44 H44 107.1 . .
C44 C45 H45A 109.5 . .
C44 C45 H45B 109.5 . .
H45A C45 H45B 109.5 . .
C44 C45 H45C 109.5 . .
H45A C45 H45C 109.5 . .
H45B C45 H45C 109.5 . .
C44 C46 H46A 109.5 . .
C44 C46 H46B 109.5 . .
H46A C46 H46B 109.5 . .
C44 C46 H46C 109.5 . .
H46A C46 H46C 109.5 . .
H46B C46 H46C 109.5 . .
C48 C47 O1 115.4(15) . .
C48 C47 H47A 108.4 . .
O1 C47 H47A 108.4 . .
C48 C47 H47B 108.4 . .
O1 C47 H47B 108.4 . .
H47A C47 H47B 107.5 . .
C49 C48 C47 99.0(15) . .
C49 C48 H48A 112.0 . .
C47 C48 H48A 112.0 . .
C49 C48 H48B 112.0 . .
C47 C48 H48B 112.0 . .
H48A C48 H48B 109.6 . .
C48 C49 C50 111.6(15) . .
C48 C49 H49A 109.3 . .
C50 C49 H49A 109.3 . .
C48 C49 H49B 109.3 . .
C50 C49 H49B 109.3 . .
H49A C49 H49B 108.0 . .
O1 C50 C49 105.7(14) . .
O1 C50 H50A 110.6 . .
C49 C50 H50A 110.6 . .
O1 C50 H50B 110.6 . .
C49 C50 H50B 110.6 . .
H50A C50 H50B 108.7 . .

loop_
_geom_bond_atom_site_label_1
_geom_bond_atom_site_label_2
_geom_bond_distance
_geom_bond_site_symmetry_2
C1 N1 1.345(10) .
C1 C2 1.420(12) .
C1 C9 1.432(12) .
Eu1 N1 2.513(6) 7
Eu1 N3 2.577(7) .
Eu1 O1 2.584(8) .
Eu1 N4 2.670(7) .
Eu1 N2 2.786(7) .
Eu1 C34 3.024(8) .
Eu1 C6 3.040(9) .
Eu1 C7 3.080(10) .
Eu1 C5 3.272(8) .
Eu1 C8 3.304(10) .
Eu1 C4 3.504(7) .
Eu1 C3 3.530(8) .
N1 C4 1.362(10) .
N1 Eu1 2.513(6) 7
O1 C50 1.355(15) .
O1 C47 1.403(16) .
C2 C3 1.365(14) .
C2 H2 0.9300 .
N2 C9 1.253(11) 7
N2 C10 1.438(11) .
C3 C8 1.381(13) .
C3 C4 1.433(12) .
N3 C34 1.303(9) .
N3 C22 1.405(11) .
C4 C5 1.384(12) .
N4 C34 1.354(10) .
N4 C35 1.407(10) .
C5 C6 1.354(12) .
C5 H5 0.9300 .
C6 C7 1.407(16) .
C6 H6 0.9300 .
C7 C8 1.406(16) .
C7 H7 0.9300 .
C8 H8 0.9300 .
C9 N2 1.253(11) 7
C9 H9 0.9300 .
C10 C15 1.378(12) .
C10 C11 1.426(14) .
C11 C12 1.379(14) .
C11 C16 1.536(16) .
C12 C13 1.417(17) .
C12 H12 0.9300 .
C13 C14 1.378(17) .
C13 H13 0.9300 .
C14 C15 1.356(14) .
C14 H14 0.9300 .
C15 C19 1.514(16) .
C16 C18 1.44(2) .
C16 C17 1.51(2) .
C16 H16 0.9800 .
C17 H17A 0.9600 .
C17 H17B 0.9600 .
C17 H17C 0.9600 .
C18 H18A 0.9600 .
C18 H18B 0.9600 .
C18 H18C 0.9600 .
C19 C21 1.510(16) .
C19 C20 1.57(2) .
C19 H19 0.9800 .
C20 H20A 0.9600 .
C20 H20B 0.9600 .
C20 H20C 0.9600 .
C21 H21A 0.9600 .
C21 H21B 0.9600 .
C21 H21C 0.9600 .
C22 C27 1.381(15) .
C22 C23 1.428(15) .
C23 C24 1.355(15) .
C23 C28 1.469(17) .
C24 C25 1.300(17) .
C24 H24 0.9300 .
C25 C26 1.456(17) .
C25 H25 0.9300 .
C26 C27 1.433(14) .
C26 H26 0.9300 .
C27 C31 1.469(15) .
C28 C30 1.541(18) .
C28 C29 1.561(18) .
C28 H28 0.9800 .
C29 H29A 0.9600 .
C29 H29B 0.9600 .
C29 H29C 0.9600 .
C30 H30A 0.9600 .
C30 H30B 0.9600 .
C30 H30C 0.9600 .
C31 C32 1.488(16) .
C31 C33 1.536(15) .
C31 H31 0.9800 .
C32 H32A 0.9600 .
C32 H32B 0.9600 .
C32 H32C 0.9600 .
C33 H33A 0.9600 .
C33 H33B 0.9600 .
C33 H33C 0.9600 .
C34 H34 0.9300 .
C35 C36 1.362(12) .
C35 C40 1.402(12) .
C36 C37 1.385(14) .
C36 C41 1.544(13) .
C37 C38 1.382(14) .
C37 H37 0.9300 .
C38 C39 1.335(15) .
C38 H38 0.9300 .
C39 C40 1.394(14) .
C39 H39 0.9300 .
C40 C44 1.509(13) .
C41 C43 1.460(15) .
C41 C42 1.531(15) .
C41 H41 0.9800 .
C42 H42A 0.9600 .
C42 H42B 0.9600 .
C42 H42C 0.9600 .
C43 H43A 0.9600 .
C43 H43B 0.9600 .
C43 H43C 0.9600 .
C44 C46 1.542(16) .
C44 C45 1.578(14) .
C44 H44 0.9800 .
C45 H45A 0.9600 .
C45 H45B 0.9600 .
C45 H45C 0.9600 .
C46 H46A 0.9600 .
C46 H46B 0.9600 .
C46 H46C 0.9600 .
C47 C48 1.364(19) .
C47 H47A 0.9700 .
C47 H47B 0.9700 .
C48 C49 1.37(2) .
C48 H48A 0.9700 .
C48 H48B 0.9700 .
C49 C50 1.42(2) .
C49 H49A 0.9700 .
C49 H49B 0.9700 .
C50 H50A 0.9700 .
C50 H50B 0.9700 .

loop_
_platon_squeeze_void_nr
_platon_squeeze_void_average_x
_platon_squeeze_void_average_y
_platon_squeeze_void_average_z
_platon_squeeze_void_volume
_platon_squeeze_void_count_electrons
_platon_squeeze_void_content
1 -0.123 0.870 -0.009 3275 536 ' '
2 0.022 0.218 0.222 8 2 ' '
3 0.219 0.022 0.778 8 2 ' '
4 0.281 0.522 0.972 8 2 ' '
5 0.478 0.718 0.528 8 2 ' '
6 0.522 0.281 0.028 9 2 ' '
7 0.719 0.478 0.472 8 2 ' '
8 0.781 0.978 0.278 9 2 ' '
9 0.978 0.781 0.722 9 2 ' '
